data_4340466
loop_
_publ_author_name
'Luo, Min'
'Wang, GenXiang'
'Lin, Chensheng'
'Ye, Ning'
'Zhou, Yuqiao'
'Cheng, Wendan'

_publ_section_title
;
 Na4La2(CO3)5 and CsNa5Ca5(CO3)8: Two New Carbonates as UV Nonlinear
 Optical Materials.
;
_journal_issue 15
_journal_name_full 'Inorganic chemistry'
_journal_page_first 8098
_journal_paper_doi 10.1021/ic501089f
_journal_volume 53
_journal_year 2014
_chemical_formula_sum 'C8 Ca5 Cs Na5 O24'
_chemical_formula_weight 928.34
_chemical_name_systematic
; 
 ? 
;
_space_group_IT_number 186
_space_group_name_Hall 'P 6c -2c'
_space_group_name_H-M_alt 'P 63 m c'
_symmetry_cell_setting hexagonal
_symmetry_space_group_name_Hall 'P 6c -2c'
_symmetry_space_group_name_H-M 'P 63 m c'
_atom_sites_solution_primary direct
_atom_sites_solution_secondary difmap
_audit_creation_method SHELXL-97
_cell_angle_alpha 90.00
_cell_angle_beta 90.00
_cell_angle_gamma 120.00
_cell_formula_units_Z 2
_cell_length_a 10.0845(5)
_cell_length_b 10.0845(5)
_cell_length_c 12.7055(12)
_cell_measurement_reflns_used 3087
_cell_measurement_temperature 293(2)
_cell_measurement_theta_max 27.5127
_cell_measurement_theta_min 2.3321
_cell_volume 1119.00(13)
_computing_cell_refinement 'CrystalClear (Rigaku Inc., 2008)'
_computing_data_collection 'CrystalClear (Rigaku Inc., 2008)'
_computing_data_reduction 'CrystalClear (Rigaku Inc., 2008)'
_computing_molecular_graphics 'SHELXL-97 (Sheldrick, 1997)'
_computing_publication_material 'SHELXL-97 (Sheldrick, 1997)'
_computing_structure_refinement 'SHELXL-97 (Sheldrick, 1997)'
_computing_structure_solution 'SHELXS-97 (Sheldrick, 1990)'
_diffrn_ambient_temperature 293(2)
_diffrn_detector_area_resol_mean 14.6306
_diffrn_measured_fraction_theta_full 1.000
_diffrn_measured_fraction_theta_max 1.000
_diffrn_measurement_device
;
Mercury70 (2x2 bin mode)
;
_diffrn_measurement_method CCD_Profile_fitting
_diffrn_radiation_monochromator graphite
_diffrn_radiation_source 'fine-focus sealed tube'
_diffrn_radiation_type MoK\a
_diffrn_radiation_wavelength 0.71073
_diffrn_reflns_av_R_equivalents 0.0514
_diffrn_reflns_av_sigmaI/netI 0.0269
_diffrn_reflns_limit_h_max 13
_diffrn_reflns_limit_h_min -12
_diffrn_reflns_limit_k_max 12
_diffrn_reflns_limit_k_min -13
_diffrn_reflns_limit_l_max 16
_diffrn_reflns_limit_l_min -16
_diffrn_reflns_number 8358
_diffrn_reflns_theta_full 27.48
_diffrn_reflns_theta_max 27.48
_diffrn_reflns_theta_min 2.33
_diffrn_standards_interval_count none
_diffrn_standards_interval_time none
_exptl_absorpt_coefficient_mu 3.017
_exptl_absorpt_correction_T_max 1.0000
_exptl_absorpt_correction_T_min 0.8945
_exptl_absorpt_correction_type multi-scan
_exptl_crystal_colour Orange
_exptl_crystal_density_diffrn 2.755
_exptl_crystal_density_method 'not measured'
_exptl_crystal_description Prism
_exptl_crystal_F_000 900
_exptl_crystal_size_max 0.1000
_exptl_crystal_size_mid 0.0500
_exptl_crystal_size_min 0.0500
_refine_diff_density_max 1.162
_refine_diff_density_min -0.711
_refine_diff_density_rms 0.133
_refine_ls_abs_structure_details 'Flack H D (1983), Acta Cryst. A39, 876-881'
_refine_ls_abs_structure_Flack 0.00
_refine_ls_extinction_method none
_refine_ls_goodness_of_fit_ref 1.149
_refine_ls_matrix_type full
_refine_ls_number_parameters 66
_refine_ls_number_reflns 999
_refine_ls_number_restraints 1
_refine_ls_restrained_S_all 1.148
_refine_ls_R_factor_all 0.0404
_refine_ls_R_factor_gt 0.0386
_refine_ls_shift/su_max 0.000
_refine_ls_shift/su_mean 0.000
_refine_ls_structure_factor_coef Fsqd
_refine_ls_weighting_details 'calc w=1/[\s^2^(Fo^2^)+(0.0476P)^2^+2.8011P] where P=(Fo^2^+2Fc^2^)/3'
_refine_ls_weighting_scheme calc
_refine_ls_wR_factor_gt 0.0913
_refine_ls_wR_factor_ref 0.0930
_reflns_number_gt 969
_reflns_number_total 999
_reflns_threshold_expression >2sigma(I)
_cod_data_source_file ic501089f_si_002.cif
_cod_data_source_block x
_cod_depositor_comments
;
The following automatic conversions were performed:

'_exptl_absorpt_correction_type' value 'Multi-scan' changed to
'multi-scan' according to
/usr/data/users/saulius/crontab/automatic-downloads/rss-feeds/ACS/lib/dictionaries/cif_core.dic
dictionary named 'cif_core.dic' version 2.4.2 from 2011-04-26.

Automatic conversion script
Id: cif_fix_values 2281 2013-09-26 08:29:07Z andrius 

 Adding full bibliography for 4340466--4340467.cif.
;
_cod_original_sg_symbol_Hall 'P 6c -2c '
_cod_original_sg_symbol_H-M P63mc
_cod_database_code 4340466

loop_
_symmetry_equiv_pos_as_xyz
'x, y, z'
'-y, x-y, z'
'-x+y, -x, z'
'-x, -y, z+1/2'
'y, -x+y, z+1/2'
'x-y, x, z+1/2'
'-y, -x, z'
'-x+y, y, z'
'x, x-y, z'
'y, x, z+1/2'
'x-y, -y, z+1/2'
'-x, -x+y, z+1/2'

loop_
_atom_site_label
_atom_site_type_symbol
_atom_site_fract_x
_atom_site_fract_y
_atom_site_fract_z
_atom_site_U_iso_or_equiv
_atom_site_adp_type
_atom_site_occupancy
_atom_site_symmetry_multiplicity
_atom_site_calc_flag
_atom_site_refinement_flags
Cs1 Cs 0.3333 0.6667 0.32815(7) 0.0243(2) Uani 1 6 d S
Ca1 Ca 1.0000 1.0000 0.49492(19) 0.0117(5) Uani 1 6 d S
Ca2 Ca 0.50505(10) 0.49495(10) 0.06018(13) 0.0156(3) Uani 1 2 d S
Na1 Na 1.14536(18) 0.85464(18) 0.1714(2) 0.0206(7) Uani 1 2 d S
Ca3 Ca 1.3681(3) 1.18405(13) 0.38451(16) 0.0161(5) Uani 0.33 2 d SP
Na2 Na 1.3681(3) 1.18405(13) 0.38451(16) 0.0161(5) Uani 0.67 2 d SP
C1 C 1.1664(4) 1.3329(9) 0.5196(6) 0.0133(14) Uani 1 2 d S
C2 C 0.3333 0.6667 0.0685(10) 0.012(3) Uani 1 6 d S
C3 C 1.0000 1.0000 0.2705(10) 0.010(2) Uani 1 6 d S
C4 C 0.9637(8) 0.4819(4) 0.2853(6) 0.0161(15) Uani 1 2 d S
O1 O 1.0000 1.0000 0.1729(9) 0.024(2) Uiso 1 6 d S
O2 O 1.2386(3) 1.4772(6) 0.5265(4) 0.0216(11) Uiso 1 2 d S
O3 O 1.2388(4) 1.2582(4) 0.5152(3) 0.0186(8) Uiso 1 1 d .
O4 O 0.2604(3) 0.5208(6) 0.0697(4) 0.0207(11) Uiso 1 2 d S
O5 O 0.9209(6) 0.4605(3) 0.3823(4) 0.0208(13) Uiso 1 2 d S
O6 O 0.9842(5) 0.3825(5) 0.2381(4) 0.0296(9) Uiso 1 1 d .
O7 O 0.8950(12) 0.8931(12) 0.3247(11) 0.031(2) Uiso 0.33 1 d P

loop_
_atom_site_aniso_label
_atom_site_aniso_U_11
_atom_site_aniso_U_22
_atom_site_aniso_U_33
_atom_site_aniso_U_23
_atom_site_aniso_U_13
_atom_site_aniso_U_12
Cs1 0.0256(3) 0.0256(3) 0.0218(4) 0.000 0.000 0.01278(14)
Ca1 0.0131(8) 0.0131(8) 0.0088(13) 0.000 0.000 0.0065(4)
Ca2 0.0160(5) 0.0160(5) 0.0140(7) -0.0009(3) 0.0009(3) 0.0074(5)
Na1 0.0209(12) 0.0209(12) 0.0244(15) -0.0001(6) 0.0001(6) 0.0137(13)
Ca3 0.0156(10) 0.0140(7) 0.0191(12) 0.0013(4) 0.0026(8) 0.0078(5)
Na2 0.0156(10) 0.0140(7) 0.0191(12) 0.0013(4) 0.0026(8) 0.0078(5)
C1 0.012(2) 0.007(3) 0.020(3) 0.006(3) 0.0032(13) 0.0035(16)
C2 0.010(3) 0.010(3) 0.016(6) 0.000 0.000 0.0050(17)
C3 0.011(3) 0.011(3) 0.008(5) 0.000 0.000 0.0055(17)
C4 0.008(3) 0.021(3) 0.015(3) -0.0002(13) 0.000(3) 0.0039(16)

loop_
_atom_type_symbol
_atom_type_description
_atom_type_scat_dispersion_real
_atom_type_scat_dispersion_imag
_atom_type_scat_source
C C 0.0033 0.0016 'International Tables Vol C Tables 4.2.6.8 and 6.1.1.4'
Ca Ca 0.2262 0.3064 'International Tables Vol C Tables 4.2.6.8 and 6.1.1.4'
Cs Cs -0.3680 2.1192 'International Tables Vol C Tables 4.2.6.8 and 6.1.1.4'
Na Na 0.0362 0.0249 'International Tables Vol C Tables 4.2.6.8 and 6.1.1.4'
O O 0.0106 0.0060 'International Tables Vol C Tables 4.2.6.8 and 6.1.1.4'

loop_
_geom_angle_atom_site_label_1
_geom_angle_atom_site_label_2
_geom_angle_atom_site_label_3
_geom_angle
_geom_angle_site_symmetry_1
_geom_angle_site_symmetry_3
O2 Cs1 O2 56.76(18) 2_765 1_445
O2 Cs1 O2 56.76(17) 2_765 3_575
O2 Cs1 O2 56.76(17) 1_445 3_575
O2 Cs1 C4 132.86(17) 2_765 1_455
O2 Cs1 C4 82.44(12) 1_445 1_455
O2 Cs1 C4 82.44(12) 3_575 1_455
O2 Cs1 C4 82.44(12) 2_765 2_655
O2 Cs1 C4 82.44(12) 1_445 2_655
O2 Cs1 C4 132.86(17) 3_575 2_655
C4 Cs1 C4 117.29(7) 1_455 2_655
O2 Cs1 C4 82.44(12) 2_765 3_675
O2 Cs1 C4 132.86(17) 1_445 3_675
O2 Cs1 C4 82.44(12) 3_575 3_675
C4 Cs1 C4 117.29(7) 1_455 3_675
C4 Cs1 C4 117.29(7) 2_655 3_675
O2 Cs1 C2 146.71(11) 2_765 .
O2 Cs1 C2 146.71(11) 1_445 .
O2 Cs1 C2 146.71(11) 3_575 .
C4 Cs1 C2 80.43(13) 1_455 .
C4 Cs1 C2 80.43(13) 2_655 .
C4 Cs1 C2 80.43(13) 3_675 .
O2 Cs1 O6 83.22(12) 2_765 2_655
O2 Cs1 O6 100.81(8) 1_445 2_655
O2 Cs1 O6 139.88(12) 3_575 2_655
C4 Cs1 O6 131.02(11) 1_455 2_655
C4 Cs1 O6 21.63(9) 2_655 2_655
C4 Cs1 O6 96.16(9) 3_675 2_655
C2 Cs1 O6 70.57(8) . 2_655
O2 Cs1 O6 83.22(12) 2_765 7_675
O2 Cs1 O6 139.88(12) 1_445 7_675
O2 Cs1 O6 100.81(8) 3_575 7_675
C4 Cs1 O6 131.02(11) 1_455 7_675
C4 Cs1 O6 96.16(9) 2_655 7_675
C4 Cs1 O6 21.63(9) 3_675 7_675
C2 Cs1 O6 70.57(8) . 7_675
O6 Cs1 O6 74.76(15) 2_655 7_675
O2 Cs1 O6 100.81(8) 2_765 8_655
O2 Cs1 O6 83.22(11) 1_445 8_655
O2 Cs1 O6 139.88(12) 3_575 8_655
C4 Cs1 O6 96.16(9) 1_455 8_655
C4 Cs1 O6 21.63(9) 2_655 8_655
C4 Cs1 O6 131.02(11) 3_675 8_655
C2 Cs1 O6 70.57(8) . 8_655
O6 Cs1 O6 37.50(15) 2_655 8_655
O6 Cs1 O6 109.51(8) 7_675 8_655
O2 Cs1 O6 100.81(8) 2_765 3_675
O2 Cs1 O6 139.88(12) 1_445 3_675
O2 Cs1 O6 83.22(11) 3_575 3_675
C4 Cs1 O6 96.16(9) 1_455 3_675
C4 Cs1 O6 131.02(11) 2_655 3_675
C4 Cs1 O6 21.63(9) 3_675 3_675
C2 Cs1 O6 70.57(8) . 3_675
O6 Cs1 O6 109.51(8) 2_655 3_675
O6 Cs1 O6 37.50(15) 7_675 3_675
O6 Cs1 O6 136.41(15) 8_655 3_675
O2 Cs1 O6 139.88(12) 2_765 1_455
O2 Cs1 O6 83.22(12) 1_445 1_455
O2 Cs1 O6 100.81(8) 3_575 1_455
C4 Cs1 O6 21.63(9) 1_455 1_455
C4 Cs1 O6 96.16(9) 2_655 1_455
C4 Cs1 O6 131.02(11) 3_675 1_455
C2 Cs1 O6 70.57(8) . 1_455
O6 Cs1 O6 109.51(8) 2_655 1_455
O6 Cs1 O6 136.41(15) 7_675 1_455
O6 Cs1 O6 74.76(15) 8_655 1_455
O6 Cs1 O6 109.51(8) 3_675 1_455
O1 Ca1 O7 153.7(3) 4_775 2_765
O1 Ca1 O7 153.7(3) 4_775 8_655
O7 Ca1 O7 26.3(5) 2_765 8_655
O1 Ca1 O7 153.7(3) 4_775 7_775
O7 Ca1 O7 24.9(5) 2_765 7_775
O7 Ca1 O7 45.1(5) 8_655 7_775
O1 Ca1 O7 153.7(3) 4_775 3_675
O7 Ca1 O7 45.1(5) 2_765 3_675
O7 Ca1 O7 52.6(5) 8_655 3_675
O7 Ca1 O7 26.3(5) 7_775 3_675
O1 Ca1 O7 153.7(3) 4_775 9_565
O7 Ca1 O7 52.6(5) 2_765 9_565
O7 Ca1 O7 45.1(5) 8_655 9_565
O7 Ca1 O7 45.1(5) 7_775 9_565
O7 Ca1 O7 24.9(5) 3_675 9_565
O1 Ca1 O7 153.7(3) 4_775 .
O7 Ca1 O7 45.1(5) 2_765 .
O7 Ca1 O7 24.9(5) 8_655 .
O7 Ca1 O7 52.6(5) 7_775 .
O7 Ca1 O7 45.1(5) 3_675 .
O7 Ca1 O7 26.3(5) 9_565 .
O1 Ca1 O3 84.13(11) 4_775 9_565
O7 Ca1 O3 69.7(3) 2_765 9_565
O7 Ca1 O3 81.5(3) 8_655 9_565
O7 Ca1 O3 83.8(3) 7_775 9_565
O7 Ca1 O3 110.1(3) 3_675 9_565
O7 Ca1 O3 122.1(3) 9_565 9_565
O7 Ca1 O3 106.2(3) . 9_565
O1 Ca1 O3 84.13(11) 4_775 .
O7 Ca1 O3 83.8(3) 2_765 .
O7 Ca1 O3 110.1(3) 8_655 .
O7 Ca1 O3 69.7(3) 7_775 .
O7 Ca1 O3 81.5(3) 3_675 .
O7 Ca1 O3 106.2(3) 9_565 .
O7 Ca1 O3 122.1(3) . .
O3 Ca1 O3 67.36(16) 9_565 .
O1 Ca1 O3 84.13(11) 4_775 3_675
O7 Ca1 O3 81.5(3) 2_765 3_675
O7 Ca1 O3 69.7(3) 8_655 3_675
O7 Ca1 O3 106.2(3) 7_775 3_675
O7 Ca1 O3 122.1(3) 3_675 3_675
O7 Ca1 O3 110.1(3) 9_565 3_675
O7 Ca1 O3 83.8(3) . 3_675
O3 Ca1 O3 51.95(16) 9_565 3_675
O3 Ca1 O3 118.97(4) . 3_675
O1 Ca1 O3 84.13(11) 4_775 8_655
O7 Ca1 O3 106.2(3) 2_765 8_655
O7 Ca1 O3 122.1(3) 8_655 8_655
O7 Ca1 O3 81.5(3) 7_775 8_655
O7 Ca1 O3 69.7(3) 3_675 8_655
O7 Ca1 O3 83.8(3) 9_565 8_655
O7 Ca1 O3 110.1(3) . 8_655
O3 Ca1 O3 118.97(4) 9_565 8_655
O3 Ca1 O3 51.95(16) . 8_655
O3 Ca1 O3 165.9(2) 3_675 8_655
O1 Ca1 O3 84.13(11) 4_775 7_775
O7 Ca1 O3 110.1(3) 2_765 7_775
O7 Ca1 O3 83.8(3) 8_655 7_775
O7 Ca1 O3 122.1(3) 7_775 7_775
O7 Ca1 O3 106.2(3) 3_675 7_775
O7 Ca1 O3 81.5(3) 9_565 7_775
O7 Ca1 O3 69.7(3) . 7_775
O3 Ca1 O3 118.97(4) 9_565 7_775
O3 Ca1 O3 165.9(2) . 7_775
O3 Ca1 O3 67.36(16) 3_675 7_775
O3 Ca1 O3 118.97(4) 8_655 7_775
O5 Ca2 O2 95.66(17) 5_564 4_774
O5 Ca2 O2 95.66(17) 5_564 5_454
O2 Ca2 O2 70.2(3) 4_774 5_454
O5 Ca2 O6 148.83(13) 5_564 2_655
O2 Ca2 O6 83.44(17) 4_774 2_655
O2 Ca2 O6 112.99(17) 5_454 2_655
O5 Ca2 O6 148.83(13) 5_564 8_655
O2 Ca2 O6 112.99(17) 4_774 8_655
O2 Ca2 O6 83.44(17) 5_454 8_655
O6 Ca2 O6 52.1(2) 2_655 8_655
O5 Ca2 O3 78.62(9) 5_564 4_774
O2 Ca2 O3 51.45(14) 4_774 4_774
O2 Ca2 O3 119.84(17) 5_454 4_774
O6 Ca2 O3 76.60(13) 2_655 4_774
O6 Ca2 O3 128.67(13) 8_655 4_774
O5 Ca2 O3 78.62(9) 5_564 10_444
O2 Ca2 O3 119.84(17) 4_774 10_444
O2 Ca2 O3 51.45(14) 5_454 10_444
O6 Ca2 O3 128.67(13) 2_655 10_444
O6 Ca2 O3 76.60(13) 8_655 10_444
O3 Ca2 O3 154.38(17) 4_774 10_444
O5 Ca2 O4 75.46(18) 5_564 2_665
O2 Ca2 O4 119.29(17) 4_774 2_665
O2 Ca2 O4 167.20(18) 5_454 2_665
O6 Ca2 O4 77.92(16) 2_655 2_665
O6 Ca2 O4 99.33(17) 8_655 2_665
O3 Ca2 O4 68.06(14) 4_774 2_665
O3 Ca2 O4 116.80(16) 10_444 2_665
O5 Ca2 O4 75.46(18) 5_564 .
O2 Ca2 O4 167.20(18) 4_774 .
O2 Ca2 O4 119.29(17) 5_454 .
O6 Ca2 O4 99.33(17) 2_655 .
O6 Ca2 O4 77.92(16) 8_655 .
O3 Ca2 O4 116.80(16) 4_774 .
O3 Ca2 O4 68.06(14) 10_444 .
O4 Ca2 O4 50.0(2) 2_665 .
O5 Ca2 C4 165.5(2) 5_564 2_655
O2 Ca2 C4 96.16(18) 4_774 2_655
O2 Ca2 C4 96.16(18) 5_454 2_655
O6 Ca2 C4 26.25(10) 2_655 2_655
O6 Ca2 C4 26.25(10) 8_655 2_655
O3 Ca2 C4 102.49(8) 4_774 2_655
O3 Ca2 C4 102.49(8) 10_444 2_655
O4 Ca2 C4 91.48(19) 2_665 2_655
O4 Ca2 C4 91.48(19) . 2_655
O5 Ca2 C1 89.16(15) 5_564 4_774
O2 Ca2 C1 25.51(18) 4_774 4_774
O2 Ca2 C1 95.31(19) 5_454 4_774
O6 Ca2 C1 76.67(17) 2_655 4_774
O6 Ca2 C1 122.00(18) 8_655 4_774
O3 Ca2 C1 26.14(15) 4_774 4_774
O3 Ca2 C1 142.24(17) 10_444 4_774
O4 Ca2 C1 93.78(17) 2_665 4_774
O4 Ca2 C1 142.93(19) . 4_774
C4 Ca2 C1 98.00(16) 2_655 4_774
O5 Ca2 C1 89.16(15) 5_564 5_454
O2 Ca2 C1 95.31(19) 4_774 5_454
O2 Ca2 C1 25.51(18) 5_454 5_454
O6 Ca2 C1 122.00(18) 2_655 5_454
O6 Ca2 C1 76.67(17) 8_655 5_454
O3 Ca2 C1 142.24(17) 4_774 5_454
O3 Ca2 C1 26.14(15) 10_444 5_454
O4 Ca2 C1 142.94(19) 2_665 5_454
O4 Ca2 C1 93.78(17) . 5_454
C4 Ca2 C1 98.00(16) 2_655 5_454
C1 Ca2 C1 119.9(3) 4_774 5_454
O4 Na1 O6 84.83(15) 3_665 3_775
O4 Na1 O6 84.83(15) 3_665 9
O6 Na1 O6 121.6(2) 3_775 9
O4 Na1 O3 73.75(15) 3_665 5_564
O6 Na1 O3 81.45(15) 3_775 5_564
O6 Na1 O3 147.25(17) 9 5_564
O4 Na1 O3 73.75(15) 3_665 11_674
O6 Na1 O3 147.25(17) 3_775 11_674
O6 Na1 O3 81.45(15) 9 11_674
O3 Na1 O3 69.06(19) 5_564 11_674
O4 Na1 O1 147.7(3) 3_665 .
O6 Na1 O1 109.40(16) 3_775 .
O6 Na1 O1 109.40(16) 9 .
O3 Na1 O1 79.8(3) 5_564 .
O3 Na1 O1 79.8(3) 11_674 .
O4 Na1 O7 158.8(3) 3_665 2_765
O6 Na1 O7 76.0(3) 3_775 2_765
O6 Na1 O7 97.3(3) 9 2_765
O3 Na1 O7 111.6(3) 5_564 2_765
O3 Na1 O7 127.5(3) 11_674 2_765
O1 Na1 O7 50.9(3) . 2_765
O4 Na1 O7 158.8(3) 3_665 8_655
O6 Na1 O7 97.3(3) 3_775 8_655
O6 Na1 O7 76.0(3) 9 8_655
O3 Na1 O7 127.5(3) 5_564 8_655
O3 Na1 O7 111.6(3) 11_674 8_655
O1 Na1 O7 50.9(3) . 8_655
O7 Na1 O7 24.4(5) 2_765 8_655
O4 Na1 C3 173.6(3) 3_665 .
O6 Na1 C3 98.19(17) 3_775 .
O6 Na1 C3 98.19(17) 9 .
O3 Na1 C3 101.1(2) 5_564 .
O3 Na1 C3 101.1(2) 11_674 .
O1 Na1 C3 25.9(4) . .
O7 Na1 C3 26.6(3) 2_765 .
O7 Na1 C3 26.6(3) 8_655 .
O4 Na1 Ca1 105.82(16) 3_665 4_774
O6 Na1 Ca1 119.06(12) 3_775 4_774
O6 Na1 Ca1 119.06(12) 9 4_774
O3 Na1 Ca1 47.99(10) 5_564 4_774
O3 Na1 Ca1 47.99(10) 11_674 4_774
O1 Na1 Ca1 41.9(3) . 4_774
O7 Na1 Ca1 91.6(3) 2_765 4_774
O7 Na1 Ca1 91.6(3) 8_655 4_774
C3 Na1 Ca1 67.8(2) . 4_774
O4 Na1 Ca2 49.03(5) 3_665 3_665
O6 Na1 Ca2 128.95(15) 3_775 3_665
O6 Na1 Ca2 46.79(12) 9 3_665
O3 Na1 Ca2 101.11(13) 5_564 3_665
O3 Na1 Ca2 48.70(10) 11_674 3_665
O1 Na1 Ca2 121.31(15) . 3_665
O7 Na1 Ca2 142.1(2) 2_765 3_665
O7 Na1 Ca2 118.1(2) 8_655 3_665
C3 Na1 Ca2 130.13(6) . 3_665
Ca1 Na1 Ca2 96.69(7) 4_774 3_665
O4 Na1 Ca2 49.03(5) 3_665 2_765
O6 Na1 Ca2 46.79(12) 3_775 2_765
O6 Na1 Ca2 128.95(15) 9 2_765
O3 Na1 Ca2 48.70(10) 5_564 2_765
O3 Na1 Ca2 101.11(13) 11_674 2_765
O1 Na1 Ca2 121.31(15) . 2_765
O7 Na1 Ca2 118.1(2) 2_765 2_765
O7 Na1 Ca2 142.1(2) 8_655 2_765
C3 Na1 Ca2 130.13(6) . 2_765
Ca1 Na1 Ca2 96.69(7) 4_774 2_765
Ca2 Na1 Ca2 97.57(10) 3_665 2_765
O5 Ca3 O5 104.2(3) 3_775 2_765
O5 Ca3 O3 137.94(18) 3_775 .
O5 Ca3 O3 80.80(16) 2_765 .
O5 Ca3 O3 80.80(16) 3_775 9_565
O5 Ca3 O3 137.93(18) 2_765 9_565
O3 Ca3 O3 69.76(18) . 9_565
O5 Ca3 O7 113.5(3) 3_775 2_765
O5 Ca3 O7 137.1(3) 2_765 2_765
O3 Ca3 O7 84.4(3) . 2_765
O3 Ca3 O7 70.2(3) 9_565 2_765
O5 Ca3 O7 137.1(3) 3_775 7_775
O5 Ca3 O7 113.5(3) 2_765 7_775
O3 Ca3 O7 70.2(3) . 7_775
O3 Ca3 O7 84.4(3) 9_565 7_775
O7 Ca3 O7 24.4(5) 2_765 7_775
O5 Ca3 O6 51.47(15) 3_775 3_775
O5 Ca3 O6 118.93(18) 2_765 3_775
O3 Ca3 O6 157.82(17) . 3_775
O3 Ca3 O6 97.12(14) 9_565 3_775
O7 Ca3 O6 74.1(3) 2_765 3_775
O7 Ca3 O6 91.3(3) 7_775 3_775
O5 Ca3 O6 118.93(18) 3_775 8_765
O5 Ca3 O6 51.47(15) 2_765 8_765
O3 Ca3 O6 97.12(14) . 8_765
O3 Ca3 O6 157.82(16) 9_565 8_765
O7 Ca3 O6 91.3(3) 2_765 8_765
O7 Ca3 O6 74.1(3) 7_775 8_765
O6 Ca3 O6 89.1(2) 3_775 8_765
O5 Ca3 O4 72.97(15) 3_775 5_665
O5 Ca3 O4 72.97(15) 2_765 5_665
O3 Ca3 O4 68.73(14) . 5_665
O3 Ca3 O4 68.73(14) 9_565 5_665
O7 Ca3 O4 136.5(3) 2_765 5_665
O7 Ca3 O4 136.5(3) 7_775 5_665
O6 Ca3 O4 124.38(13) 3_775 5_665
O6 Ca3 O4 124.38(13) 8_765 5_665
O5 Ca3 C4 26.26(18) 3_775 3_775
O5 Ca3 C4 109.3(2) 2_765 3_775
O3 Ca3 C4 161.72(18) . 3_775
O3 Ca3 C4 93.47(17) 9_565 3_775
O7 Ca3 C4 97.0(3) 2_765 3_775
O7 Ca3 C4 116.7(3) 7_775 3_775
O6 Ca3 C4 26.06(14) 3_775 3_775
O6 Ca3 C4 101.07(19) 8_765 3_775
O4 Ca3 C4 98.97(15) 5_665 3_775
O5 Ca3 C4 109.3(2) 3_775 2_765
O5 Ca3 C4 26.26(18) 2_765 2_765
O3 Ca3 C4 93.47(17) . 2_765
O3 Ca3 C4 161.72(18) 9_565 2_765
O7 Ca3 C4 116.7(3) 2_765 2_765
O7 Ca3 C4 97.0(3) 7_775 2_765
O6 Ca3 C4 101.07(19) 3_775 2_765
O6 Ca3 C4 26.06(14) 8_765 2_765
O4 Ca3 C4 98.97(15) 5_665 2_765
C4 Ca3 C4 102.0(3) 3_775 2_765
O5 Ca3 Ca1 124.59(13) 3_775 .
O5 Ca3 Ca1 124.59(13) 2_765 .
O3 Ca3 Ca1 46.04(10) . .
O3 Ca3 Ca1 46.04(10) 9_565 .
O7 Ca3 Ca1 43.4(3) 2_765 .
O7 Ca3 Ca1 43.4(3) 7_775 .
O6 Ca3 Ca1 111.96(12) 3_775 .
O6 Ca3 Ca1 111.96(11) 8_765 .
O4 Ca3 Ca1 95.97(13) 5_665 .
C4 Ca3 Ca1 126.15(15) 3_775 .
C4 Ca3 Ca1 126.15(15) 2_765 .
O2 C1 O3 120.6(3) . .
O2 C1 O3 120.6(3) . 8_655
O3 C1 O3 118.8(7) . 8_655
O2 C1 Ca2 58.21(15) . 6_665
O3 C1 Ca2 172.2(5) . 6_665
O3 C1 Ca2 63.1(2) 8_655 6_665
O2 C1 Ca2 58.21(15) . 4_775
O3 C1 Ca2 63.1(2) . 4_775
O3 C1 Ca2 172.2(5) 8_655 4_775
Ca2 C1 Ca2 113.9(3) 6_665 4_775
O2 C1 Cs1 43.8(4) . 1_665
O3 C1 Cs1 111.2(3) . 1_665
O3 C1 Cs1 111.2(3) 8_655 1_665
Ca2 C1 Cs1 73.59(14) 6_665 1_665
Ca2 C1 Cs1 73.59(14) 4_775 1_665
O4 C2 O4 119.99(3) 3_565 .
O4 C2 O4 119.99(3) 3_565 2_665
O4 C2 O4 119.98(3) . 2_665
O4 C2 Ca2 60.05(2) 3_565 3_565
O4 C2 Ca2 60.05(2) . 3_565
O4 C2 Ca2 178.7(9) 2_665 3_565
O4 C2 Ca2 60.05(2) 3_565 2_665
O4 C2 Ca2 178.7(9) . 2_665
O4 C2 Ca2 60.05(2) 2_665 2_665
Ca2 C2 Ca2 119.88(3) 3_565 2_665
O4 C2 Cs1 89.3(6) 3_565 .
O4 C2 Cs1 89.3(6) . .
O4 C2 Cs1 89.3(6) 2_665 .
Ca2 C2 Cs1 92.0(2) 3_565 .
Ca2 C2 Cs1 92.0(2) 2_665 .
O1 C3 O7 122.8(7) . .
O1 C3 O7 122.8(7) . 2_765
O7 C3 O7 93.4(10) . 2_765
O1 C3 O7 122.8(7) . 7_775
O7 C3 O7 114.4(15) . 7_775
O7 C3 O7 48.3(9) 2_765 7_775
O1 C3 O7 122.8(7) . 8_655
O7 C3 O7 48.3(9) . 8_655
O7 C3 O7 51.1(10) 2_765 8_655
O7 C3 O7 93.4(10) 7_775 8_655
O1 C3 O7 122.8(7) . 3_675
O7 C3 O7 93.4(10) . 3_675
O7 C3 O7 93.4(10) 2_765 3_675
O7 C3 O7 51.1(10) 7_775 3_675
O7 C3 O7 114.4(15) 8_655 3_675
O1 C3 O7 122.8(7) . 9_565
O7 C3 O7 51.1(10) . 9_565
O7 C3 O7 114.4(15) 2_765 9_565
O7 C3 O7 93.4(10) 7_775 9_565
O7 C3 O7 93.4(10) 8_655 9_565
O7 C3 O7 48.3(9) 3_675 9_565
O1 C3 Na1 63.6(2) . 3_675
O7 C3 Na1 66.1(6) . 3_675
O7 C3 Na1 154.0(5) 2_765 3_675
O7 C3 Na1 154.0(5) 7_775 3_675
O7 C3 Na1 103.3(5) 8_655 3_675
O7 C3 Na1 103.3(5) 3_675 3_675
O7 C3 Na1 66.1(6) 9_565 3_675
O1 C3 Na1 63.6(2) . .
O7 C3 Na1 103.3(5) . .
O7 C3 Na1 66.1(6) 2_765 .
O7 C3 Na1 103.3(5) 7_775 .
O7 C3 Na1 66.1(6) 8_655 .
O7 C3 Na1 154.0(5) 3_675 .
O7 C3 Na1 154.0(5) 9_565 .
Na1 C3 Na1 101.8(3) 3_675 .
O1 C3 Na1 63.6(2) . 2_765
O7 C3 Na1 154.0(5) . 2_765
O7 C3 Na1 103.3(5) 2_765 2_765
O7 C3 Na1 66.1(6) 7_775 2_765
O7 C3 Na1 154.0(5) 8_655 2_765
O7 C3 Na1 66.1(6) 3_675 2_765
O7 C3 Na1 103.3(5) 9_565 2_765
Na1 C3 Na1 101.8(3) 3_675 2_765
Na1 C3 Na1 101.8(3) . 2_765
O6 C4 O6 121.0(7) . 9
O6 C4 O5 119.5(3) . .
O6 C4 O5 119.5(3) 9 .
O6 C4 Ca2 61.2(3) . 3_665
O6 C4 Ca2 61.2(3) 9 3_665
O5 C4 Ca2 167.7(5) . 3_665
O6 C4 Na2 65.7(3) . 2_755
O6 C4 Na2 161.5(5) 9 2_755
O5 C4 Na2 56.84(18) . 2_755
Ca2 C4 Na2 118.06(17) 3_665 2_755
O6 C4 Ca3 65.7(3) . 2_755
O6 C4 Ca3 161.5(5) 9 2_755
O5 C4 Ca3 56.84(18) . 2_755
Ca2 C4 Ca3 118.06(17) 3_665 2_755
Na2 C4 Ca3 0.00(5) 2_755 2_755
O6 C4 Na2 161.5(5) . 3_675
O6 C4 Na2 65.7(3) 9 3_675
O5 C4 Na2 56.84(18) . 3_675
Ca2 C4 Na2 118.06(17) 3_665 3_675
Na2 C4 Na2 102.8(2) 2_755 3_675
Ca3 C4 Na2 102.8(2) 2_755 3_675
O6 C4 Ca3 161.5(5) . 3_675
O6 C4 Ca3 65.7(3) 9 3_675
O5 C4 Ca3 56.84(18) . 3_675
Ca2 C4 Ca3 118.06(17) 3_665 3_675
Na2 C4 Ca3 102.8(2) 2_755 3_675
Ca3 C4 Ca3 102.8(2) 2_755 3_675
Na2 C4 Ca3 0.00(3) 3_675 3_675
O6 C4 Cs1 86.6(4) . 1_655
O6 C4 Cs1 86.6(4) 9 1_655
O5 C4 Cs1 97.3(4) . 1_655
Ca2 C4 Cs1 95.0(2) 3_665 1_655
Na2 C4 Cs1 111.58(18) 2_755 1_655
Ca3 C4 Cs1 111.58(18) 2_755 1_655
Na2 C4 Cs1 111.58(18) 3_675 1_655
Ca3 C4 Cs1 111.58(18) 3_675 1_655
C3 O1 Ca1 180.000(1) . 4_774
C3 O1 Na1 90.4(3) . 3_675
Ca1 O1 Na1 89.6(3) 4_774 3_675
C3 O1 Na1 90.4(3) . .
Ca1 O1 Na1 89.6(3) 4_774 .
Na1 O1 Na1 119.994(8) 3_675 .
C3 O1 Na1 90.4(3) . 2_765
Ca1 O1 Na1 89.6(3) 4_774 2_765
Na1 O1 Na1 119.993(8) 3_675 2_765
Na1 O1 Na1 119.995(8) . 2_765
C1 O2 Ca2 96.28(15) . 6_665
C1 O2 Ca2 96.28(15) . 4_775
Ca2 O2 Ca2 157.2(3) 6_665 4_775
C1 O2 Cs1 119.3(5) . 1_665
Ca2 O2 Cs1 95.15(13) 6_665 1_665
Ca2 O2 Cs1 95.15(13) 4_775 1_665
C1 O3 Ca3 138.9(4) . .
C1 O3 Na1 123.3(4) . 6_655
Ca3 O3 Na1 97.81(14) . 6_655
C1 O3 Ca1 94.6(4) . .
Ca3 O3 Ca1 89.69(14) . .
Na1 O3 Ca1 85.38(14) 6_655 .
C1 O3 Ca2 90.8(4) . 4_775
Ca3 O3 Ca2 90.88(13) . 4_775
Na1 O3 Ca2 85.79(13) 6_655 4_775
Ca1 O3 Ca2 171.15(17) . 4_775
C2 O4 Na1 148.0(7) . 2_655
C2 O4 Ca2 94.92(12) . 3_565
Na1 O4 Ca2 87.27(12) 2_655 3_565
C2 O4 Ca2 94.92(12) . .
Na1 O4 Ca2 87.27(12) 2_655 .
Ca2 O4 Ca2 168.7(2) 3_565 .
C2 O4 Na2 118.8(7) . 6_544
Na1 O4 Na2 93.20(19) 2_655 6_544
Ca2 O4 Na2 85.24(13) 3_565 6_544
Ca2 O4 Na2 85.24(13) . 6_544
C2 O4 Ca3 118.8(7) . 6_544
Na1 O4 Ca3 93.20(19) 2_655 6_544
Ca2 O4 Ca3 85.24(13) 3_565 6_544
Ca2 O4 Ca3 85.24(13) . 6_544
Na2 O4 Ca3 0.00(17) 6_544 6_544
C2 O4 Cs1 69.5(6) . .
Na1 O4 Cs1 78.47(16) 2_655 .
Ca2 O4 Cs1 94.27(13) 3_565 .
Ca2 O4 Cs1 94.27(13) . .
Na2 O4 Cs1 171.7(2) 6_544 .
Ca3 O4 Cs1 171.7(2) 6_544 .
C4 O5 Ca2 144.1(5) . 6_655
C4 O5 Na2 96.9(2) . 2_755
Ca2 O5 Na2 96.41(15) 6_655 2_755
C4 O5 Ca3 96.9(2) . 2_755
Ca2 O5 Ca3 96.41(15) 6_655 2_755
Na2 O5 Ca3 0.00(11) 2_755 2_755
C4 O5 Na2 96.9(2) . 3_675
Ca2 O5 Na2 96.41(15) 6_655 3_675
Na2 O5 Na2 135.8(3) 2_755 3_675
Ca3 O5 Na2 135.8(3) 2_755 3_675
C4 O5 Ca3 96.9(2) . 3_675
Ca2 O5 Ca3 96.41(15) 6_655 3_675
Na2 O5 Ca3 135.8(3) 2_755 3_675
Ca3 O5 Ca3 135.8(3) 2_755 3_675
Na2 O5 Ca3 0.00(10) 3_675 3_675
C4 O5 Cs1 62.3(4) . 1_655
Ca2 O5 Cs1 81.80(15) 6_655 1_655
Na2 O5 Cs1 111.81(13) 2_755 1_655
Ca3 O5 Cs1 111.81(13) 2_755 1_655
Na2 O5 Cs1 111.81(13) 3_675 1_655
Ca3 O5 Cs1 111.81(13) 3_675 1_655
C4 O6 Na1 151.9(5) . 2_755
C4 O6 Ca2 92.6(4) . 3_665
Na1 O6 Ca2 89.37(16) 2_755 3_665
C4 O6 Na2 88.2(4) . 2_755
Na1 O6 Na2 105.10(18) 2_755 2_755
Ca2 O6 Na2 146.8(2) 3_665 2_755
C4 O6 Ca3 88.2(4) . 2_755
Na1 O6 Ca3 105.10(18) 2_755 2_755
Ca2 O6 Ca3 146.8(2) 3_665 2_755
Na2 O6 Ca3 0.000(4) 2_755 2_755
C4 O6 Cs1 71.8(4) . 1_655
Na1 O6 Cs1 80.19(14) 2_755 1_655
Ca2 O6 Cs1 98.04(14) 3_665 1_655
Na2 O6 Cs1 113.57(15) 2_755 1_655
Ca3 O6 Cs1 113.57(15) 2_755 1_655
O7 O7 O7 120.000(12) 8_655 9_565
O7 O7 C3 65.9(5) 8_655 .
O7 O7 C3 64.4(5) 9_565 .
O7 O7 Ca1 77.5(2) 8_655 .
O7 O7 Ca1 76.9(2) 9_565 .
C3 O7 Ca1 96.5(8) . .
O7 O7 Ca3 77.8(2) 8_655 3_675
O7 O7 Ca3 155.3(3) 9_565 3_675
C3 O7 Ca3 139.6(7) . 3_675
Ca1 O7 Ca3 92.1(4) . 3_675
O7 O7 Na2 77.8(2) 8_655 3_675
O7 O7 Na2 155.3(3) 9_565 3_675
C3 O7 Na2 139.6(7) . 3_675
Ca1 O7 Na2 92.1(4) . 3_675
Ca3 O7 Na2 0.0 3_675 3_675
O7 O7 Na1 130.3(3) 8_655 3_675
O7 O7 Na1 77.8(2) 9_565 3_675
C3 O7 Na1 87.3(8) . 3_675
Ca1 O7 Na1 149.7(5) . 3_675
Ca3 O7 Na1 104.4(4) 3_675 3_675
Na2 O7 Na1 104.4(4) 3_675 3_675

loop_
_geom_bond_atom_site_label_1
_geom_bond_atom_site_label_2
_geom_bond_distance
_geom_bond_site_symmetry_2
Cs1 O2 3.015(6) 2_765
Cs1 O2 3.015(6) 1_445
Cs1 O2 3.015(6) 3_575
Cs1 C4 3.273(7) 1_455
Cs1 C4 3.273(7) 2_655
Cs1 C4 3.274(8) 3_675
Cs1 C2 3.299(13) .
Cs1 O6 3.440(4) 2_655
Cs1 O6 3.440(4) 7_675
Cs1 O6 3.440(4) 8_655
Cs1 O6 3.440(4) 3_675
Cs1 O6 3.440(4) 1_455
Ca1 O1 2.261(11) 4_775
Ca1 O7 2.412(14) 2_765
Ca1 O7 2.412(14) 8_655
Ca1 O7 2.412(14) 7_775
Ca1 O7 2.412(14) 3_675
Ca1 O7 2.412(14) 9_565
Ca1 O7 2.412(14) .
Ca1 O3 2.525(4) 9_565
Ca1 O3 2.525(4) .
Ca1 O3 2.525(4) 3_675
Ca1 O3 2.525(4) 8_655
Ca1 O3 2.525(4) 7_775
Ca2 O5 2.390(6) 5_564
Ca2 O2 2.4937(17) 4_774
Ca2 O2 2.4937(17) 5_454
Ca2 O6 2.517(5) 2_655
Ca2 O6 2.517(5) 8_655
Ca2 O3 2.601(4) 4_774
Ca2 O3 2.601(4) 10_444
Ca2 O4 2.6101(17) 2_665
Ca2 O4 2.6101(17) .
Ca2 C4 2.869(7) 2_655
Ca2 C1 2.916(4) 4_774
Ca2 C1 2.916(4) 5_454
Na1 O4 2.389(6) 3_665
Na1 O6 2.392(5) 3_775
Na1 O6 2.392(5) 9
Na1 O3 2.470(4) 5_564
Na1 O3 2.470(4) 11_674
Na1 O1 2.539(3) .
Na1 O7 2.594(13) 2_765
Na1 O7 2.594(13) 8_655
Na1 C3 2.834(6) .
Na1 Ca1 3.387(4) 4_774
Na1 Ca2 3.453(2) 3_665
Na1 Ca2 3.453(2) 2_765
Ca3 O5 2.437(3) 3_775
Ca3 O5 2.437(2) 2_765
Ca3 O3 2.448(4) .
Ca3 O3 2.448(4) 9_565
Ca3 O7 2.460(11) 2_765
Ca3 O7 2.460(11) 7_775
Ca3 O6 2.636(5) 3_775
Ca3 O6 2.636(5) 8_765
Ca3 O4 2.704(6) 5_665
Ca3 C4 2.890(5) 3_775
Ca3 C4 2.890(5) 2_765
C1 O2 1.263(9) .
C1 O3 1.285(5) .
C1 O3 1.285(5) 8_655
C1 Ca2 2.916(4) 6_665
C1 Ca2 2.916(4) 4_775
C1 Cs1 3.796(7) 1_665
C2 O4 1.274(5) 3_565
C2 O4 1.274(5) .
C2 O4 1.274(5) 2_665
C2 Ca2 3.0012(18) 3_565
C2 Ca2 3.0013(18) 2_665
C3 O1 1.240(17) .
C3 O7 1.271(13) .
C3 O7 1.271(13) 2_765
C3 O7 1.271(14) 7_775
C3 O7 1.271(13) 8_655
C3 O7 1.272(13) 3_675
C3 O7 1.272(13) 9_565
C3 Na1 2.834(6) 3_675
C3 Na1 2.834(6) 2_765
C4 O6 1.270(5) .
C4 O6 1.270(5) 9
C4 O5 1.288(9) .
C4 Ca2 2.869(7) 3_665
C4 Na2 2.890(5) 2_755
C4 Ca3 2.890(5) 2_755
C4 Na2 2.890(5) 3_675
C4 Ca3 2.890(5) 3_675
C4 Cs1 3.273(7) 1_655
O1 Ca1 2.261(11) 4_774
O1 Na1 2.539(3) 3_675
O1 Na1 2.539(3) 2_765
O2 Ca2 2.4937(17) 6_665
O2 Ca2 2.4938(17) 4_775
O2 Cs1 3.015(6) 1_665
O3 Na1 2.470(4) 6_655
O3 Ca2 2.601(4) 4_775
O4 Na1 2.388(6) 2_655
O4 Ca2 2.6101(17) 3_565
O4 Na2 2.704(6) 6_544
O4 Ca3 2.704(6) 6_544
O5 Ca2 2.390(6) 6_655
O5 Na2 2.437(2) 2_755
O5 Ca3 2.437(2) 2_755
O5 Na2 2.437(2) 3_675
O5 Ca3 2.437(2) 3_675
O5 Cs1 3.667(6) 1_655
O6 Na1 2.392(5) 2_755
O6 Ca2 2.517(5) 3_665
O6 Na2 2.636(5) 2_755
O6 Ca3 2.636(5) 2_755
O6 Cs1 3.440(4) 1_655
O7 O7 1.04(2) 8_655
O7 O7 1.10(2) 9_565
O7 Ca3 2.460(11) 3_675
O7 Na2 2.460(11) 3_675
O7 Na1 2.594(13) 3_675
